data_7154553
loop_
_publ_author_name
'Liu, Ching-Yuan'
'Chong, Hui'
'Lin, Hsing-An'
'Yamashita, Yoshiro'
'Zhang, Bin'
'Huang, Kuo-Wei'
'Hashizume, Daizuke'
'Yu, Hsiao-Hua'

_publ_section_title
;
 Palladium-catalyzed direct C-H arylations of dioxythiophenes bearing
 reactive functional groups: a step-economical approach for functional
 \p-conjugated oligoarenes.
;
_journal_issue 31
_journal_name_full 'Organic &amp; biomolecular chemistry'
_journal_page_first 8505
_journal_page_last 8511
_journal_paper_doi 10.1039/c5ob00705d
_journal_volume 13
_journal_year 2015
_chemical_formula_moiety 'C23 H20 O5 S'
_chemical_formula_sum 'C23 H20 O5 S'
_chemical_formula_weight 408.45
_chemical_name_systematic
1,1'-(4,4'-(2-(Hydroxymethyl)-2,3-dihydrothieno[3,4-b][1,4]dioxine-5,7-diyl)bis(4,1-phenylene))diethanone
_space_group_crystal_system triclinic
_space_group_IT_number 2
_space_group_name_Hall '-P 1'
_space_group_name_H-M_alt 'P -1'
_symmetry_space_group_name_Hall '-P 1'
_symmetry_space_group_name_H-M 'P -1'
_atom_sites_solution_hydrogens geom
_atom_sites_solution_primary direct
_atom_sites_solution_secondary difmap
_audit_creation_method SHELXL-2013
_audit_update_record
;
2015-03-24 deposited with the CCDC.
2015-06-25 downloaded from the CCDC.
;
_cell_angle_alpha 86.2826(10)
_cell_angle_beta 65.3443(12)
_cell_angle_gamma 88.544(3)
_cell_formula_units_Z 4
_cell_length_a 11.9644(3)
_cell_length_b 12.3239(4)
_cell_length_c 13.9643(5)
_cell_measurement_reflns_used 40136
_cell_measurement_temperature 90
_cell_measurement_theta_max 30.256
_cell_measurement_theta_min 1.607
_cell_volume 1867.35(10)
_computing_cell_refinement HKL2000
_computing_data_collection CrystalClear
_computing_data_reduction HKL2000
_computing_molecular_graphics SV
_computing_publication_material 'SHELXL-2013 (Sheldrick, 2013)'
_computing_structure_refinement 'SHELXL-2013 (Sheldrick, 2013)'
_computing_structure_solution SIR2004
_diffrn_ambient_temperature 90
_diffrn_detector_area_resol_mean 7.31
_diffrn_measured_fraction_theta_full 1.000
_diffrn_measured_fraction_theta_max 0.994
_diffrn_measurement_device_type 'Rigaku AFC-8 with Saturn70 CCD'
_diffrn_measurement_method \w-scan
_diffrn_radiation_type MoK\a
_diffrn_radiation_wavelength 0.71073
_diffrn_reflns_av_R_equivalents 0.0613
_diffrn_reflns_av_unetI/netI 0.0596
_diffrn_reflns_laue_measured_fraction_full 1.000
_diffrn_reflns_laue_measured_fraction_max 0.994
_diffrn_reflns_limit_h_max 16
_diffrn_reflns_limit_h_min -16
_diffrn_reflns_limit_k_max 17
_diffrn_reflns_limit_k_min -17
_diffrn_reflns_limit_l_max 19
_diffrn_reflns_limit_l_min -19
_diffrn_reflns_number 49996
_diffrn_reflns_point_group_measured_fraction_full 1.000
_diffrn_reflns_point_group_measured_fraction_max 0.994
_diffrn_reflns_theta_full 25.242
_diffrn_reflns_theta_max 30.256
_diffrn_reflns_theta_min 1.607
_diffrn_source 'Fine-focus rotating anode'
_exptl_absorpt_coefficient_mu 0.208
_exptl_absorpt_correction_type none
_exptl_crystal_colour yellow
_exptl_crystal_density_diffrn 1.453
_exptl_crystal_description block
_exptl_crystal_F_000 856
_exptl_crystal_size_max 0.10
_exptl_crystal_size_mid 0.08
_exptl_crystal_size_min 0.05
_refine_diff_density_max 0.651
_refine_diff_density_min -0.480
_refine_diff_density_rms 0.065
_refine_ls_extinction_method none
_refine_ls_goodness_of_fit_ref 1.022
_refine_ls_hydrogen_treatment constr
_refine_ls_matrix_type full
_refine_ls_number_parameters 563
_refine_ls_number_reflns 11069
_refine_ls_number_restraints 14
_refine_ls_restrained_S_all 1.021
_refine_ls_R_factor_all 0.0955
_refine_ls_R_factor_gt 0.0585
_refine_ls_shift/su_max 0.000
_refine_ls_shift/su_mean 0.000
_refine_ls_structure_factor_coef Fsqd
_refine_ls_weighting_details 'w=1/[\s^2^(Fo^2^)+(0.0673P)^2^+1.1501P] where P=(Fo^2^+2Fc^2^)/3'
_refine_ls_weighting_scheme calc
_refine_ls_wR_factor_gt 0.1405
_refine_ls_wR_factor_ref 0.1575
_reflns_Friedel_coverage 0.000
_reflns_number_gt 7457
_reflns_number_total 11069
_reflns_threshold_expression 'I > 2\s(I)'
_cod_data_source_file c5ob00705d2.cif
_cod_data_source_block 116A-block
_cod_depositor_comments 'Adding full bibliography for 7154552--7154554.cif.'
_cod_database_code 7154553
_shelx_space_group_comment
;
The symmetry employed for this shelxl refinement is uniquely defined
by the following loop, which should always be used as a source of
symmetry information in preference to the above space-group names.
They are only intended as comments.
;
_shelx_estimated_absorpt_t_min 0.979
_shelx_estimated_absorpt_t_max 0.990
_shelxl_version_number 2013-3

loop_
_space_group_symop_operation_xyz
'x, y, z'
'-x, -y, -z'

loop_
_atom_site_label
_atom_site_type_symbol
_atom_site_fract_x
_atom_site_fract_y
_atom_site_fract_z
_atom_site_U_iso_or_equiv
_atom_site_adp_type
_atom_site_occupancy
_atom_site_site_symmetry_order
_atom_site_calc_flag
_atom_site_refinement_flags_posn
_atom_site_refinement_flags_adp
_atom_site_refinement_flags_occupancy
_atom_site_disorder_assembly
_atom_site_disorder_group
S1A S 0.55030(5) 0.41623(4) 0.25407(4) 0.02662(13) Uani 1 1 d . . . . .
O4A O 0.8561(2) 0.05513(15) 0.54374(19) 0.0562(6) Uani 1 1 d . . . . .
O5A O 0.27490(17) 0.84747(14) 0.05306(16) 0.0446(4) Uani 1 1 d . . . . .
C1A C 0.56522(19) 0.27985(17) 0.28360(17) 0.0265(4) Uani 1 1 d . . . . .
C2A C 0.5057(2) 0.21833(17) 0.23993(17) 0.0272(4) Uani 1 1 d D . . . .
C3A C 0.4479(2) 0.28147(18) 0.18476(18) 0.0277(4) Uani 1 1 d D . . . .
C4A C 0.46162(19) 0.39156(17) 0.18582(17) 0.0266(4) Uani 1 1 d . . . . .
O1A O 0.5015(2) 0.10696(13) 0.2466(2) 0.0318(6) Uani 0.892(4) 1 d D . P A 1
O2A O 0.3834(3) 0.23756(15) 0.1357(2) 0.0308(5) Uani 0.892(4) 1 d D . P A 1
O3A O 0.4246(2) -0.11661(19) 0.2898(2) 0.0432(6) Uani 0.892(4) 1 d D . P A 1
H3A H 0.4788 -0.1007 0.3100 0.065 Uiso 0.892(4) 1 calc R U P A 1
C5A C 0.4113(2) 0.0638(2) 0.2142(2) 0.0298(6) Uani 0.892(4) 1 d D . P A 1
H5A H 0.3271 0.0701 0.2722 0.036 Uiso 0.892(4) 1 calc R U P A 1
C6A C 0.4163(3) 0.1244(2) 0.1160(2) 0.0309(6) Uani 0.892(4) 1 d D . P A 1
H6A1 H 0.5003 0.1199 0.0592 0.037 Uiso 0.892(4) 1 calc R U P A 1
H6A2 H 0.3587 0.0907 0.0923 0.037 Uiso 0.892(4) 1 calc R U P A 1
C7A C 0.4430(3) -0.0545(2) 0.1960(3) 0.0348(7) Uani 0.892(4) 1 d D . P A 1
H7A1 H 0.3916 -0.0848 0.1639 0.042 Uiso 0.892(4) 1 calc R U P A 1
H7A2 H 0.5301 -0.0604 0.1453 0.042 Uiso 0.892(4) 1 calc R U P A 1
C8A C 0.63171(19) 0.24665(17) 0.34827(17) 0.0269(4) Uani 1 1 d . . . . .
C9A C 0.6264(2) 0.13946(18) 0.38994(19) 0.0321(5) Uani 1 1 d . . . . .
H9A H 0.5811 0.0863 0.3746 0.039 Uiso 1 1 calc R U . . .
C10A C 0.6870(2) 0.11042(18) 0.4534(2) 0.0344(5) Uani 1 1 d . . . . .
H10A H 0.6829 0.0372 0.4806 0.041 Uiso 1 1 calc R U . . .
C11A C 0.7537(2) 0.18626(18) 0.47846(19) 0.0324(5) Uani 1 1 d . . . . .
C12A C 0.7576(2) 0.29374(18) 0.43833(18) 0.0303(5) Uani 1 1 d . . . . .
H12A H 0.8008 0.3472 0.4557 0.036 Uiso 1 1 calc R U . . .
C13A C 0.6993(2) 0.32279(18) 0.37386(18) 0.0283(4) Uani 1 1 d . . . . .
H13A H 0.7048 0.3958 0.3460 0.034 Uiso 1 1 calc R U . . .
C14A C 0.8208(2) 0.1490(2) 0.5443(2) 0.0369(5) Uani 1 1 d . . . . .
C15A C 0.8432(2) 0.2301(2) 0.6101(2) 0.0377(5) Uani 1 1 d . . . . .
H15A H 0.8792 0.1931 0.6548 0.057 Uiso 1 1 calc R U . . .
H15B H 0.7651 0.2636 0.6547 0.057 Uiso 1 1 calc R U . . .
H15C H 0.8999 0.2864 0.5637 0.057 Uiso 1 1 calc R U . . .
C16A C 0.41123(19) 0.48137(17) 0.14356(17) 0.0270(4) Uani 1 1 d . . . . .
C17A C 0.4446(2) 0.58866(18) 0.1489(2) 0.0341(5) Uani 1 1 d . . . . .
H17A H 0.5023 0.6013 0.1774 0.041 Uiso 1 1 calc R U . . .
C18A C 0.3945(2) 0.67582(19) 0.1134(2) 0.0370(5) Uani 1 1 d . . . . .
H18A H 0.4173 0.7477 0.1187 0.044 Uiso 1 1 calc R U . . .
C19A C 0.3105(2) 0.65986(18) 0.06969(18) 0.0291(5) Uani 1 1 d . . . . .
C20A C 0.2808(2) 0.55336(18) 0.06127(18) 0.0299(5) Uani 1 1 d . . . . .
H20A H 0.2260 0.5409 0.0298 0.036 Uiso 1 1 calc R U . . .
C21A C 0.3292(2) 0.46526(18) 0.09759(18) 0.0292(5) Uani 1 1 d . . . . .
H21A H 0.3068 0.3935 0.0914 0.035 Uiso 1 1 calc R U . . .
C22A C 0.2580(2) 0.7557(2) 0.03341(19) 0.0330(5) Uani 1 1 d . . . . .
C23A C 0.1854(2) 0.7392(2) -0.0297(2) 0.0371(5) Uani 1 1 d . . . . .
H23A H 0.1599 0.8099 -0.0500 0.056 Uiso 1 1 calc R U . . .
H23B H 0.1124 0.6952 0.0130 0.056 Uiso 1 1 calc R U . . .
H23C H 0.2364 0.7017 -0.0932 0.056 Uiso 1 1 calc R U . . .
S1B S 0.06783(5) 0.49508(4) 0.34744(4) 0.02520(12) Uani 1 1 d . . . . .
O1B O 0.08970(14) 0.18813(12) 0.29838(12) 0.0289(3) Uani 1 1 d D . . . .
O2B O -0.01695(14) 0.30992(12) 0.17323(12) 0.0287(3) Uani 1 1 d D . . . .
O3B O -0.03052(19) -0.01632(17) 0.30714(17) 0.0438(5) Uani 0.883(3) 1 d D . P B 3
H3B H -0.0237 -0.0192 0.3647 0.066 Uiso 0.883(3) 1 calc R U P B 3
C5B C 0.0863(2) 0.1457(2) 0.2058(2) 0.0284(5) Uani 0.883(3) 1 d D . P B 3
H5B H 0.1631 0.1668 0.1424 0.034 Uiso 0.883(3) 1 calc R U P B 3
C6B C -0.0248(2) 0.19203(19) 0.1910(2) 0.0285(6) Uani 0.883(3) 1 d D . P B 3
H6B1 H -0.0302 0.1597 0.1299 0.034 Uiso 0.883(3) 1 calc R U P B 3
H6B2 H -0.1006 0.1722 0.2545 0.034 Uiso 0.883(3) 1 calc R U P B 3
C7B C 0.0806(6) 0.0230(3) 0.2250(4) 0.0344(10) Uani 0.883(3) 1 d D . P B 3
H7B1 H 0.0916 -0.0101 0.1590 0.041 Uiso 0.883(3) 1 calc R U P B 3
H7B2 H 0.1500 -0.0010 0.2423 0.041 Uiso 0.883(3) 1 calc R U P B 3
O4B O 0.38224(15) 0.14356(13) 0.63901(13) 0.0337(4) Uani 1 1 d . . . . .
O5B O -0.27274(19) 0.79842(16) 0.05292(17) 0.0525(5) Uani 1 1 d . . . . .
C1B C 0.10817(19) 0.36103(16) 0.36146(16) 0.0236(4) Uani 1 1 d . . . . .
C2B C 0.07347(18) 0.29791(16) 0.30146(16) 0.0238(4) Uani 1 1 d . . . . .
C3B C 0.01854(18) 0.35805(17) 0.24133(16) 0.0241(4) Uani 1 1 d . . . . .
C4B C 0.00765(19) 0.46743(17) 0.25809(16) 0.0241(4) Uani 1 1 d . . . . .
C8B C 0.17520(18) 0.33000(16) 0.42612(16) 0.0227(4) Uani 1 1 d . . . . .
C9B C 0.17543(19) 0.22223(17) 0.46559(17) 0.0263(4) Uani 1 1 d . . . . .
H9B H 0.1301 0.1680 0.4517 0.032 Uiso 1 1 calc R U . . .
C10B C 0.24163(19) 0.19486(17) 0.52475(17) 0.0263(4) Uani 1 1 d . . . . .
H10B H 0.2410 0.1217 0.5511 0.032 Uiso 1 1 calc R U . . .
C11B C 0.30913(19) 0.27281(17) 0.54627(16) 0.0250(4) Uani 1 1 d . . . . .
C12B C 0.30742(19) 0.38033(18) 0.50884(17) 0.0274(4) Uani 1 1 d . . . . .
H12B H 0.3518 0.4345 0.5240 0.033 Uiso 1 1 calc R U . . .
C13B C 0.24134(19) 0.40876(17) 0.44954(16) 0.0256(4) Uani 1 1 d . . . . .
H13B H 0.2409 0.4823 0.4246 0.031 Uiso 1 1 calc R U . . .
C14B C 0.37907(19) 0.23884(18) 0.61055(17) 0.0272(4) Uani 1 1 d . . . . .
C15B C 0.4418(2) 0.32540(19) 0.64151(19) 0.0331(5) Uani 1 1 d . . . . .
H15D H 0.4851 0.2916 0.6819 0.050 Uiso 1 1 calc R U . . .
H15E H 0.3803 0.3765 0.6850 0.050 Uiso 1 1 calc R U . . .
H15F H 0.5010 0.3645 0.5778 0.050 Uiso 1 1 calc R U . . .
C16B C -0.04551(18) 0.55618(17) 0.21553(16) 0.0241(4) Uani 1 1 d . . . . .
C17B C -0.0412(2) 0.66340(17) 0.24238(17) 0.0273(4) Uani 1 1 d . . . . .
H17B H -0.0024 0.6776 0.2874 0.033 Uiso 1 1 calc R U . . .
C18B C -0.0922(2) 0.74883(18) 0.20482(17) 0.0283(4) Uani 1 1 d . . . . .
H18B H -0.0876 0.8206 0.2239 0.034 Uiso 1 1 calc R U . . .
C19B C -0.1504(2) 0.73000(18) 0.13884(18) 0.0298(5) Uani 1 1 d . . . . .
C20B C -0.1544(2) 0.62387(18) 0.11099(19) 0.0318(5) Uani 1 1 d . . . . .
H20B H -0.1935 0.6101 0.0661 0.038 Uiso 1 1 calc R U . . .
C21B C -0.1024(2) 0.53812(18) 0.14747(18) 0.0294(5) Uani 1 1 d . . . . .
H21B H -0.1052 0.4668 0.1265 0.035 Uiso 1 1 calc R U . . .
C22B C -0.2093(2) 0.8194(2) 0.0987(2) 0.0374(5) Uani 1 1 d . . . . .
C23B C -0.1865(3) 0.9357(2) 0.1140(2) 0.0449(6) Uani 1 1 d . . . . .
H23D H -0.2254 0.9850 0.0792 0.067 Uiso 1 1 calc R U . . .
H23E H -0.0978 0.9497 0.0832 0.067 Uiso 1 1 calc R U . . .
H23F H -0.2214 0.9477 0.1896 0.067 Uiso 1 1 calc R U . . .

loop_
_atom_site_aniso_label
_atom_site_aniso_U_11
_atom_site_aniso_U_22
_atom_site_aniso_U_33
_atom_site_aniso_U_23
_atom_site_aniso_U_13
_atom_site_aniso_U_12
S1A 0.0264(3) 0.0231(2) 0.0312(3) -0.0033(2) -0.0125(2) -0.00072(19)
O4A 0.0738(14) 0.0334(10) 0.0899(16) -0.0100(10) -0.0619(13) 0.0133(9)
O5A 0.0497(11) 0.0369(10) 0.0603(12) -0.0129(9) -0.0350(10) 0.0120(8)
C1A 0.0234(10) 0.0254(10) 0.0295(11) -0.0025(8) -0.0097(9) 0.0003(8)
C2A 0.0261(10) 0.0250(10) 0.0308(11) -0.0024(8) -0.0118(9) -0.0021(8)
C3A 0.0249(10) 0.0282(11) 0.0309(11) -0.0044(9) -0.0121(9) -0.0011(8)
C4A 0.0241(10) 0.0271(10) 0.0279(11) -0.0040(8) -0.0098(9) -0.0001(8)
O1A 0.0322(15) 0.0250(8) 0.0467(11) -0.0021(7) -0.0247(12) -0.0030(7)
O2A 0.0354(13) 0.0214(10) 0.0447(10) -0.0049(9) -0.0254(9) 0.0015(9)
O3A 0.0394(16) 0.0437(11) 0.0554(17) 0.0090(11) -0.0298(12) -0.0098(10)
C5A 0.0302(13) 0.0269(12) 0.0416(15) -0.0037(10) -0.0238(12) -0.0023(10)
C6A 0.0359(14) 0.0246(12) 0.0415(16) -0.0016(11) -0.0252(13) 0.0000(10)
C7A 0.0417(18) 0.0278(12) 0.0423(17) -0.0019(12) -0.0250(14) 0.0019(11)
C8A 0.0247(10) 0.0265(10) 0.0279(11) -0.0046(8) -0.0089(9) 0.0012(8)
C9A 0.0330(12) 0.0263(11) 0.0417(13) -0.0042(9) -0.0200(10) -0.0002(9)
C10A 0.0401(13) 0.0230(10) 0.0464(14) -0.0018(10) -0.0243(11) 0.0019(9)
C11A 0.0335(12) 0.0284(11) 0.0398(13) -0.0060(9) -0.0196(10) 0.0049(9)
C12A 0.0287(11) 0.0268(11) 0.0357(12) -0.0068(9) -0.0130(10) 0.0013(8)
C13A 0.0273(11) 0.0252(10) 0.0318(11) -0.0032(9) -0.0117(9) 0.0009(8)
C14A 0.0389(13) 0.0307(12) 0.0488(15) -0.0023(10) -0.0259(12) 0.0009(10)
C15A 0.0392(13) 0.0372(13) 0.0445(14) -0.0010(11) -0.0252(12) -0.0009(10)
C16A 0.0243(10) 0.0283(11) 0.0266(10) -0.0042(8) -0.0086(8) -0.0008(8)
C17A 0.0389(13) 0.0289(11) 0.0444(14) -0.0092(10) -0.0264(11) 0.0026(9)
C18A 0.0428(14) 0.0280(11) 0.0491(15) -0.0103(10) -0.0271(12) 0.0035(10)
C19A 0.0260(10) 0.0326(11) 0.0289(11) -0.0062(9) -0.0110(9) 0.0037(8)
C20A 0.0238(10) 0.0359(12) 0.0307(11) -0.0037(9) -0.0117(9) -0.0024(9)
C21A 0.0261(11) 0.0290(11) 0.0326(12) -0.0023(9) -0.0120(9) -0.0043(8)
C22A 0.0278(11) 0.0384(13) 0.0326(12) -0.0034(10) -0.0125(10) 0.0046(9)
C23A 0.0329(12) 0.0426(14) 0.0393(13) 0.0008(11) -0.0190(11) 0.0010(10)
S1B 0.0298(3) 0.0229(2) 0.0277(3) -0.00253(19) -0.0167(2) 0.00303(19)
O1B 0.0370(8) 0.0234(7) 0.0354(8) -0.0045(6) -0.0240(7) 0.0032(6)
O2B 0.0350(8) 0.0260(7) 0.0348(8) -0.0057(6) -0.0240(7) 0.0055(6)
O3B 0.0463(12) 0.0400(11) 0.0444(12) -0.0048(9) -0.0176(10) -0.0070(9)
C5B 0.0273(13) 0.0287(12) 0.0333(14) -0.0074(10) -0.0163(11) 0.0052(10)
C6B 0.0316(14) 0.0275(12) 0.0338(15) -0.0071(10) -0.0204(12) 0.0048(10)
C7B 0.038(3) 0.0294(11) 0.0428(14) -0.0056(10) -0.0230(16) 0.0041(11)
O4B 0.0370(9) 0.0319(8) 0.0413(9) -0.0017(7) -0.0257(8) 0.0036(7)
O5B 0.0576(12) 0.0472(11) 0.0696(14) 0.0021(10) -0.0446(11) 0.0106(9)
C1B 0.0246(10) 0.0232(10) 0.0240(10) 0.0013(8) -0.0115(8) 0.0006(7)
C2B 0.0236(10) 0.0228(9) 0.0278(10) -0.0017(8) -0.0136(8) 0.0029(7)
C3B 0.0235(10) 0.0261(10) 0.0259(10) -0.0023(8) -0.0135(8) 0.0012(8)
C4B 0.0243(10) 0.0257(10) 0.0253(10) -0.0011(8) -0.0133(8) 0.0021(8)
C8B 0.0217(9) 0.0259(10) 0.0211(9) -0.0015(8) -0.0098(8) 0.0022(7)
C9B 0.0282(10) 0.0265(10) 0.0282(11) -0.0016(8) -0.0159(9) 0.0015(8)
C10B 0.0283(10) 0.0245(10) 0.0306(11) -0.0018(8) -0.0169(9) 0.0036(8)
C11B 0.0242(10) 0.0286(10) 0.0238(10) -0.0040(8) -0.0115(8) 0.0033(8)
C12B 0.0261(10) 0.0311(11) 0.0287(11) -0.0027(9) -0.0148(9) -0.0014(8)
C13B 0.0272(10) 0.0247(10) 0.0270(11) -0.0003(8) -0.0135(9) -0.0013(8)
C14B 0.0248(10) 0.0312(11) 0.0292(11) -0.0059(9) -0.0147(9) 0.0054(8)
C15B 0.0360(12) 0.0339(12) 0.0394(13) -0.0053(10) -0.0251(11) 0.0025(9)
C16B 0.0228(10) 0.0251(10) 0.0238(10) 0.0001(8) -0.0093(8) 0.0022(8)
C17B 0.0297(11) 0.0278(10) 0.0263(11) -0.0015(8) -0.0138(9) 0.0026(8)
C18B 0.0284(11) 0.0253(10) 0.0289(11) 0.0008(8) -0.0102(9) 0.0022(8)
C19B 0.0253(10) 0.0309(11) 0.0320(12) 0.0031(9) -0.0117(9) 0.0022(8)
C20B 0.0318(11) 0.0324(12) 0.0386(13) 0.0021(10) -0.0226(10) 0.0025(9)
C21B 0.0305(11) 0.0273(11) 0.0353(12) -0.0029(9) -0.0187(10) 0.0023(8)
C22B 0.0357(13) 0.0344(13) 0.0436(14) 0.0055(10) -0.0192(11) 0.0042(10)
C23B 0.0497(16) 0.0330(13) 0.0565(17) 0.0080(12) -0.0283(14) 0.0044(11)

loop_
_atom_type_symbol
_atom_type_description
_atom_type_scat_dispersion_real
_atom_type_scat_dispersion_imag
_atom_type_scat_source
C C 0.0033 0.0016 'International Tables Vol C Tables 4.2.6.8 and 6.1.1.4'
H H 0.0000 0.0000 'International Tables Vol C Tables 4.2.6.8 and 6.1.1.4'
O O 0.0106 0.0060 'International Tables Vol C Tables 4.2.6.8 and 6.1.1.4'
S S 0.1246 0.1234 'International Tables Vol C Tables 4.2.6.8 and 6.1.1.4'

loop_
_geom_angle_atom_site_label_1
_geom_angle_atom_site_label_2
_geom_angle_atom_site_label_3
_geom_angle
C1A S1A C4A 93.53(10)
C2A C1A C8A 130.5(2)
C2A C1A S1A 109.64(16)
C8A C1A S1A 119.85(16)
O1A C2A C1A 124.8(2)
O1C C2A C1A 114.6(7)
O1A C2A C3A 121.6(2)
O1C C2A C3A 130.3(7)
C1A C2A C3A 113.56(19)
O2C C3A C4A 134.3(8)
O2A C3A C4A 122.6(2)
O2C C3A C2A 111.6(8)
O2A C3A C2A 123.5(2)
C4A C3A C2A 113.81(19)
C3A C4A C16A 130.0(2)
C3A C4A S1A 109.43(16)
C16A C4A S1A 120.53(16)
C2A O1A C5A 113.16(19)
C3A O2A C6A 110.94(19)
C7A O3A H3A 109.5
O1A C5A C6A 110.7(2)
O1A C5A C7A 106.2(2)
C6A C5A C7A 111.2(2)
O1A C5A H5A 109.6
C6A C5A H5A 109.6
C7A C5A H5A 109.6
O2A C6A C5A 110.4(2)
O2A C6A H6A1 109.6
C5A C6A H6A1 109.6
O2A C6A H6A2 109.6
C5A C6A H6A2 109.6
H6A1 C6A H6A2 108.1
O3A C7A C5A 112.6(2)
O3A C7A H7A1 109.1
C5A C7A H7A1 109.1
O3A C7A H7A2 109.1
C5A C7A H7A2 109.1
H7A1 C7A H7A2 107.8
C2A O1C C5C 110.1(10)
C3A O2C C6C 113.1(14)
C7C O3C H3C 109.5
O1C C5C C6C 104.6(15)
O1C C5C C7C 124.4(11)
C6C C5C C7C 106.9(16)
O1C C5C H5C 106.6
C6C C5C H5C 106.6
C7C C5C H5C 106.6
O2C C6C C5C 106.2(16)
O2C C6C H6C1 110.5
C5C C6C H6C1 110.5
O2C C6C H6C2 110.5
C5C C6C H6C2 110.5
H6C1 C6C H6C2 108.7
O3C C7C C5C 112.6(3)
O3C C7C H7C1 109.1
C5C C7C H7C1 109.1
O3C C7C H7C2 109.1
C5C C7C H7C2 109.1
H7C1 C7C H7C2 107.8
C9A C8A C13A 117.8(2)
C9A C8A C1A 121.27(19)
C13A C8A C1A 120.91(19)
C10A C9A C8A 120.4(2)
C10A C9A H9A 119.8
C8A C9A H9A 119.8
C9A C10A C11A 121.5(2)
C9A C10A H10A 119.2
C11A C10A H10A 119.2
C10A C11A C12A 118.2(2)
C10A C11A C14A 119.0(2)
C12A C11A C14A 122.8(2)
C13A C12A C11A 120.6(2)
C13A C12A H12A 119.7
C11A C12A H12A 119.7
C12A C13A C8A 121.5(2)
C12A C13A H13A 119.3
C8A C13A H13A 119.3
O4A C14A C11A 120.4(2)
O4A C14A C15A 121.4(2)
C11A C14A C15A 118.2(2)
C14A C15A H15A 109.5
C14A C15A H15B 109.5
H15A C15A H15B 109.5
C14A C15A H15C 109.5
H15A C15A H15C 109.5
H15B C15A H15C 109.5
C21A C16A C17A 118.2(2)
C21A C16A C4A 122.3(2)
C17A C16A C4A 119.5(2)
C18A C17A C16A 120.9(2)
C18A C17A H17A 119.6
C16A C17A H17A 119.6
C17A C18A C19A 121.0(2)
C17A C18A H18A 119.5
C19A C18A H18A 119.5
C20A C19A C18A 118.0(2)
C20A C19A C22A 122.8(2)
C18A C19A C22A 119.2(2)
C21A C20A C19A 121.7(2)
C21A C20A H20A 119.2
C19A C20A H20A 119.2
C20A C21A C16A 120.3(2)
C20A C21A H21A 119.9
C16A C21A H21A 119.9
O5A C22A C19A 120.8(2)
O5A C22A C23A 120.0(2)
C19A C22A C23A 119.2(2)
C22A C23A H23A 109.5
C22A C23A H23B 109.5
H23A C23A H23B 109.5
C22A C23A H23C 109.5
H23A C23A H23C 109.5
H23B C23A H23C 109.5
C1B S1B C4B 93.50(10)
C2B O1B C5B 112.92(16)
C2B O1B C5D 111.0(7)
C3B O2B C6D 116.5(7)
C3B O2B C6B 112.41(16)
C7B O3B H3B 109.5
O1B C5B C7B 105.9(2)
O1B C5B C6B 109.17(19)
C7B C5B C6B 112.8(3)
O1B C5B H5B 109.6
C7B C5B H5B 109.6
C6B C5B H5B 109.6
O2B C6B C5B 111.42(19)
O2B C6B H6B1 109.3
C5B C6B H6B1 109.3
O2B C6B H6B2 109.3
C5B C6B H6B2 109.3
H6B1 C6B H6B2 108.0
O3B C7B C5B 114.2(3)
O3B C7B H7B1 108.7
C5B C7B H7B1 108.7
O3B C7B H7B2 108.7
C5B C7B H7B2 108.7
H7B1 C7B H7B2 107.6
C7D O3D H3D 109.5
O1B C5D C7D 108.9(13)
O1B C5D C6D 117.1(11)
C7D C5D C6D 112.1(16)
O1B C5D H5D 106.0
C7D C5D H5D 106.0
C6D C5D H5D 106.0
O2B C6D C5D 105.7(10)
O2B C6D H6D1 110.6
C5D C6D H6D1 110.6
O2B C6D H6D2 110.6
C5D C6D H6D2 110.6
H6D1 C6D H6D2 108.7
O3D C7D C5D 121.0(12)
O3D C7D H7D1 107.1
C5D C7D H7D1 107.1
O3D C7D H7D2 107.1
C5D C7D H7D2 107.1
H7D1 C7D H7D2 106.8
C2B C1B C8B 129.14(19)
C2B C1B S1B 109.90(15)
C8B C1B S1B 120.90(15)
O1B C2B C1B 123.67(18)
O1B C2B C3B 122.73(18)
C1B C2B C3B 113.60(18)
O2B C3B C4B 124.43(18)
O2B C3B C2B 122.12(18)
C4B C3B C2B 113.44(18)
C3B C4B C16B 131.12(19)
C3B C4B S1B 109.52(15)
C16B C4B S1B 119.35(15)
C13B C8B C9B 118.60(18)
C13B C8B C1B 119.94(18)
C9B C8B C1B 121.46(18)
C10B C9B C8B 120.18(19)
C10B C9B H9B 119.9
C8B C9B H9B 119.9
C9B C10B C11B 121.1(2)
C9B C10B H10B 119.4
C11B C10B H10B 119.4
C10B C11B C12B 118.91(19)
C10B C11B C14B 118.94(19)
C12B C11B C14B 122.14(19)
C13B C12B C11B 120.5(2)
C13B C12B H12B 119.8
C11B C12B H12B 119.8
C12B C13B C8B 120.68(19)
C12B C13B H13B 119.7
C8B C13B H13B 119.7
O4B C14B C11B 120.56(19)
O4B C14B C15B 121.12(19)
C11B C14B C15B 118.29(19)
C14B C15B H15D 109.5
C14B C15B H15E 109.5
H15D C15B H15E 109.5
C14B C15B H15F 109.5
H15D C15B H15F 109.5
H15E C15B H15F 109.5
C17B C16B C21B 117.74(19)
C17B C16B C4B 120.10(19)
C21B C16B C4B 122.17(19)
C18B C17B C16B 121.5(2)
C18B C17B H17B 119.2
C16B C17B H17B 119.2
C17B C18B C19B 120.4(2)
C17B C18B H18B 119.8
C19B C18B H18B 119.8
C20B C19B C18B 118.5(2)
C20B C19B C22B 119.3(2)
C18B C19B C22B 122.1(2)
C21B C20B C19B 121.4(2)
C21B C20B H20B 119.3
C19B C20B H20B 119.3
C20B C21B C16B 120.4(2)
C20B C21B H21B 119.8
C16B C21B H21B 119.8
O5B C22B C19B 120.3(2)
O5B C22B C23B 120.9(2)
C19B C22B C23B 118.7(2)
C22B C23B H23D 109.5
C22B C23B H23E 109.5
H23D C23B H23E 109.5
C22B C23B H23F 109.5
H23D C23B H23F 109.5
H23E C23B H23F 109.5

loop_
_geom_bond_atom_site_label_1
_geom_bond_atom_site_label_2
_geom_bond_distance
S1A C1A 1.727(2)
S1A C4A 1.739(2)
O4A C14A 1.221(3)
O5A C22A 1.222(3)
C1A C2A 1.380(3)
C1A C8A 1.467(3)
C2A O1A 1.370(3)
C2A O1C 1.371(3)
C2A C3A 1.420(3)
C3A O2C 1.367(3)
C3A O2A 1.367(3)
C3A C4A 1.373(3)
C4A C16A 1.454(3)
O1A C5A 1.456(3)
O2A C6A 1.451(3)
O3A C7A 1.410(3)
O3A H3A 0.8400
C5A C6A 1.497(4)
C5A C7A 1.508(3)
C5A H5A 1.0000
C6A H6A1 0.9900
C6A H6A2 0.9900
C7A H7A1 0.9900
C7A H7A2 0.9900
O1C C5C 1.456(3)
O2C C6C 1.451(4)
O3C C7C 1.410(4)
O3C H3C 0.8400
C5C C6C 1.497(4)
C5C C7C 1.508(4)
C5C H5C 1.0000
C6C H6C1 0.9900
C6C H6C2 0.9900
C7C H7C1 0.9900
C7C H7C2 0.9900
C8A C9A 1.401(3)
C8A C13A 1.409(3)
C9A C10A 1.386(3)
C9A H9A 0.9500
C10A C11A 1.395(3)
C10A H10A 0.9500
C11A C12A 1.399(3)
C11A C14A 1.497(3)
C12A C13A 1.376(3)
C12A H12A 0.9500
C13A H13A 0.9500
C14A C15A 1.501(3)
C15A H15A 0.9800
C15A H15B 0.9800
C15A H15C 0.9800
C16A C21A 1.402(3)
C16A C17A 1.406(3)
C17A C18A 1.381(3)
C17A H17A 0.9500
C18A C19A 1.399(3)
C18A H18A 0.9500
C19A C20A 1.393(3)
C19A C22A 1.482(3)
C20A C21A 1.383(3)
C20A H20A 0.9500
C21A H21A 0.9500
C22A C23A 1.497(3)
C23A H23A 0.9800
C23A H23B 0.9800
C23A H23C 0.9800
S1B C1B 1.731(2)
S1B C4B 1.734(2)
O1B C2B 1.363(2)
O1B C5B 1.442(3)
O1B C5D 1.443(3)
O2B C3B 1.364(2)
O2B C6D 1.456(3)
O2B C6B 1.457(3)
O3B C7B 1.416(7)
O3B H3B 0.8400
C5B C7B 1.516(4)
C5B C6B 1.521(3)
C5B H5B 1.0000
C6B H6B1 0.9900
C6B H6B2 0.9900
C7B H7B1 0.9900
C7B H7B2 0.9900
O3D C7D 1.416(7)
O3D H3D 0.8400
C5D C7D 1.516(4)
C5D C6D 1.521(4)
C5D H5D 1.0000
C6D H6D1 0.9900
C6D H6D2 0.9900
C7D H7D1 0.9900
C7D H7D2 0.9900
O4B C14B 1.220(3)
O5B C22B 1.220(3)
C1B C2B 1.368(3)
C1B C8B 1.466(3)
C2B C3B 1.429(3)
C3B C4B 1.377(3)
C4B C16B 1.466(3)
C8B C13B 1.404(3)
C8B C9B 1.405(3)
C9B C10B 1.386(3)
C9B H9B 0.9500
C10B C11B 1.394(3)
C10B H10B 0.9500
C11B C12B 1.395(3)
C11B C14B 1.497(3)
C12B C13B 1.389(3)
C12B H12B 0.9500
C13B H13B 0.9500
C14B C15B 1.503(3)
C15B H15D 0.9800
C15B H15E 0.9800
C15B H15F 0.9800
C16B C17B 1.405(3)
C16B C21B 1.411(3)
C17B C18B 1.385(3)
C17B H17B 0.9500
C18B C19B 1.400(3)
C18B H18B 0.9500
C19B C20B 1.396(3)
C19B C22B 1.494(3)
C20B C21B 1.387(3)
C20B H20B 0.9500
C21B H21B 0.9500
C22B C23B 1.511(4)
C23B H23D 0.9800
C23B H23E 0.9800
C23B H23F 0.9800

loop_
_geom_torsion_atom_site_label_1
_geom_torsion_atom_site_label_2
_geom_torsion_atom_site_label_3
_geom_torsion_atom_site_label_4
_geom_torsion
C4A S1A C1A C2A 1.24(17)
C4A S1A C1A C8A -177.60(17)
C8A C1A C2A O1A -2.6(4)
S1A C1A C2A O1A 178.7(2)
C8A C1A C2A O1C -14.8(14)
S1A C1A C2A O1C 166.6(13)
C8A C1A C2A C3A 177.9(2)
S1A C1A C2A C3A -0.7(2)
O1A C2A C3A O2C -5.3(16)
O1C C2A C3A O2C 9(2)
C1A C2A C3A O2C 174.2(16)
O1A C2A C3A O2A 0.7(4)
O1C C2A C3A O2A 15.4(16)
C1A C2A C3A O2A -179.8(3)
O1A C2A C3A C4A -179.9(2)
O1C C2A C3A C4A -165.2(16)
C1A C2A C3A C4A -0.4(3)
O2C C3A C4A C16A 11(2)
O2A C3A C4A C16A 3.0(4)
C2A C3A C4A C16A -176.4(2)
O2C C3A C4A S1A -172(2)
O2A C3A C4A S1A -179.3(2)
C2A C3A C4A S1A 1.3(2)
C1A S1A C4A C3A -1.43(17)
C1A S1A C4A C16A 176.50(18)
O1C C2A O1A C5A -144(4)
C1A C2A O1A C5A 167.3(2)
C3A C2A O1A C5A -13.2(3)
O2C C3A O2A C6A 6(6)
C4A C3A O2A C6A 161.1(2)
C2A C3A O2A C6A -19.5(4)
C2A O1A C5A C6A 43.3(3)
C2A O1A C5A C7A 164.0(2)
C3A O2A C6A C5A 49.3(4)
O1A C5A C6A O2A -63.3(3)
C7A C5A C6A O2A 179.0(2)
O1A C5A C7A O3A 66.9(3)
C6A C5A C7A O3A -172.7(2)
O1A C2A O1C C5C 61(3)
C1A C2A O1C C5C -162.1(13)
C3A C2A O1C C5C 3(3)
O2A C3A O2C C6C -135(8)
C4A C3A O2C C6C -164.3(11)
C2A C3A O2C C6C 23(3)
C2A O1C C5C C6C -42(2)
C2A O1C C5C C7C -165.0(19)
C3A O2C C6C C5C -64(3)
O1C C5C C6C O2C 73.6(19)
C7C C5C C6C O2C -152.8(15)
O1C C5C C7C O3C 25(3)
C6C C5C C7C O3C -97(2)
C2A C1A C8A C9A -10.5(4)
S1A C1A C8A C9A 168.06(17)
C2A C1A C8A C13A 171.9(2)
S1A C1A C8A C13A -9.5(3)
C13A C8A C9A C10A -0.5(3)
C1A C8A C9A C10A -178.1(2)
C8A C9A C10A C11A 0.5(4)
C9A C10A C11A C12A 0.5(4)
C9A C10A C11A C14A -177.8(2)
C10A C11A C12A C13A -1.5(3)
C14A C11A C12A C13A 176.7(2)
C11A C12A C13A C8A 1.6(3)
C9A C8A C13A C12A -0.6(3)
C1A C8A C13A C12A 177.1(2)
C10A C11A C14A O4A 27.0(4)
C12A C11A C14A O4A -151.3(3)
C10A C11A C14A C15A -153.1(2)
C12A C11A C14A C15A 28.6(4)
C3A C4A C16A C21A 4.1(4)
S1A C4A C16A C21A -173.35(17)
C3A C4A C16A C17A -176.2(2)
S1A C4A C16A C17A 6.3(3)
C21A C16A C17A C18A 2.3(3)
C4A C16A C17A C18A -177.4(2)
C16A C17A C18A C19A -0.9(4)
C17A C18A C19A C20A -1.2(4)
C17A C18A C19A C22A 179.4(2)
C18A C19A C20A C21A 2.0(3)
C22A C19A C20A C21A -178.7(2)
C19A C20A C21A C16A -0.6(3)
C17A C16A C21A C20A -1.6(3)
C4A C16A C21A C20A 178.1(2)
C20A C19A C22A O5A 171.5(2)
C18A C19A C22A O5A -9.2(3)
C20A C19A C22A C23A -9.6(3)
C18A C19A C22A C23A 169.7(2)
C2B O1B C5B C7B -169.3(3)
C5D O1B C5B C7B -77.2(14)
C2B O1B C5B C6B -47.6(3)
C5D O1B C5B C6B 44.5(13)
C3B O2B C6B C5B -45.0(3)
C6D O2B C6B C5B 59.6(14)
O1B C5B C6B O2B 62.3(3)
C7B C5B C6B O2B 179.7(3)
O1B C5B C7B O3B 67.5(3)
C6B C5B C7B O3B -51.9(3)
C2B O1B C5D C7D 171(2)
C5B O1B C5D C7D 72(3)
C2B O1B C5D C6D 42.9(16)
C5B O1B C5D C6D -56.7(11)
C3B O2B C6D C5D 42.1(15)
C6B O2B C6D C5D -46.8(6)
O1B C5D C6D O2B -59(2)
C7D C5D C6D O2B 175(3)
O1B C5D C7D O3D -150(4)
C6D C5D C7D O3D -18(6)
C4B S1B C1B C2B -1.45(17)
C4B S1B C1B C8B 175.76(17)
C5B O1B C2B C1B -159.9(2)
C5D O1B C2B C1B 169.4(8)
C5B O1B C2B C3B 19.9(3)
C5D O1B C2B C3B -10.8(8)
C8B C1B C2B O1B 5.0(4)
S1B C1B C2B O1B -178.08(16)
C8B C1B C2B C3B -174.8(2)
S1B C1B C2B C3B 2.2(2)
C6D O2B C3B C4B 163.2(9)
C6B O2B C3B C4B -165.0(2)
C6D O2B C3B C2B -15.6(9)
C6B O2B C3B C2B 16.1(3)
O1B C2B C3B O2B -2.7(3)
C1B C2B C3B O2B 177.04(19)
O1B C2B C3B C4B 178.27(19)
C1B C2B C3B C4B -2.0(3)
O2B C3B C4B C16B 2.9(4)
C2B C3B C4B C16B -178.1(2)
O2B C3B C4B S1B -178.18(16)
C2B C3B C4B S1B 0.8(2)
C1B S1B C4B C3B 0.37(17)
C1B S1B C4B C16B 179.40(17)
C2B C1B C8B C13B 156.2(2)
S1B C1B C8B C13B -20.4(3)
C2B C1B C8B C9B -23.6(3)
S1B C1B C8B C9B 159.77(16)
C13B C8B C9B C10B -1.1(3)
C1B C8B C9B C10B 178.71(19)
C8B C9B C10B C11B -0.1(3)
C9B C10B C11B C12B 1.2(3)
C9B C10B C11B C14B -179.97(19)
C10B C11B C12B C13B -1.1(3)
C14B C11B C12B C13B -179.92(19)
C11B C12B C13B C8B 0.0(3)
C9B C8B C13B C12B 1.2(3)
C1B C8B C13B C12B -178.65(19)
C10B C11B C14B O4B 3.8(3)
C12B C11B C14B O4B -177.4(2)
C10B C11B C14B C15B -174.5(2)
C12B C11B C14B C15B 4.3(3)
C3B C4B C16B C17B -177.6(2)
S1B C4B C16B C17B 3.6(3)
C3B C4B C16B C21B 2.6(4)
S1B C4B C16B C21B -176.18(17)
C21B C16B C17B C18B 0.8(3)
C4B C16B C17B C18B -179.0(2)
C16B C17B C18B C19B 0.3(3)
C17B C18B C19B C20B -0.8(3)
C17B C18B C19B C22B 178.5(2)
C18B C19B C20B C21B 0.2(3)
C22B C19B C20B C21B -179.1(2)
C19B C20B C21B C16B 1.0(3)
C17B C16B C21B C20B -1.4(3)
C4B C16B C21B C20B 178.4(2)
C20B C19B C22B O5B 8.8(4)
C18B C19B C22B O5B -170.5(2)
C20B C19B C22B C23B -170.0(2)
C18B C19B C22B C23B 10.8(3)
